data_1505714
loop_
_publ_author_name
'Ren, X. M.'
'Akutagawa, T.'
'Noro, S.'
'Nishihara, S.'
'Nakamura, T.'
'Yoshida, Y.'
'Inoue, K.'

_publ_section_title
;
 Structural and magnetic investigations for the doping effect of
 nonmagnetic impurity on the spin-Peierls-like transition in a
 quasi-one-dimensional magnet: 1-(4'-nitrobenzyl)pyridinium
 bis(maleonitriledithiolato)nickelate.
;
_journal_issue 15
_journal_name_full 'The journal of physical chemistry. B'
_journal_page_first 7671
_journal_page_last 7677
_journal_paper_doi 10.1021/jp0556106
_journal_volume 110
_journal_year 2006
_chemical_formula_sum 'C20 H11 Au0.41 N6 Ni0.59 O2 S4'
_chemical_formula_weight 611.13
_chemical_name_systematic
; 
 ? 
;
_space_group_IT_number 14
_symmetry_cell_setting monoclinic
_symmetry_space_group_name_Hall '-P 2ybc'
_symmetry_space_group_name_H-M 'P 1 21/c 1'
_atom_sites_solution_hydrogens geom
_atom_sites_solution_primary direct
_atom_sites_solution_secondary difmap
_audit_creation_method SHELXL-97
_cell_angle_alpha 90.00
_cell_angle_beta 103.14(3)
_cell_angle_gamma 90.00
_cell_formula_units_Z 4
_cell_length_a 12.150(2)
_cell_length_b 26.553(5)
_cell_length_c 7.2316(14)
_cell_measurement_temperature 273(2)
_cell_volume 2272.0(8)
_computing_structure_refinement 'SHELXL-97 (Sheldrick, 1997)'
_computing_structure_solution 'SHELXS-97 (Sheldrick, 1990)'
_diffrn_ambient_temperature 273(2)
_diffrn_measured_fraction_theta_full 0.998
_diffrn_measured_fraction_theta_max 0.998
_diffrn_radiation_monochromator graphite
_diffrn_radiation_source 'fine-focus sealed tube'
_diffrn_radiation_type MoK\a
_diffrn_radiation_wavelength 0.71073
_diffrn_reflns_av_R_equivalents 0.0348
_diffrn_reflns_av_sigmaI/netI 0.0304
_diffrn_reflns_limit_h_max 15
_diffrn_reflns_limit_h_min -14
_diffrn_reflns_limit_k_max 34
_diffrn_reflns_limit_k_min -34
_diffrn_reflns_limit_l_max 8
_diffrn_reflns_limit_l_min -9
_diffrn_reflns_number 22060
_diffrn_reflns_theta_full 27.48
_diffrn_reflns_theta_max 27.48
_diffrn_reflns_theta_min 3.07
_exptl_absorpt_coefficient_mu 3.564
_exptl_crystal_density_diffrn 1.787
_exptl_crystal_density_method 'not measured'
_exptl_crystal_F_000 1208
_refine_diff_density_max 0.689
_refine_diff_density_min -0.447
_refine_diff_density_rms 0.072
_refine_ls_extinction_method none
_refine_ls_goodness_of_fit_ref 1.074
_refine_ls_hydrogen_treatment mixed
_refine_ls_matrix_type full
_refine_ls_number_parameters 299
_refine_ls_number_reflns 5206
_refine_ls_number_restraints 0
_refine_ls_restrained_S_all 1.074
_refine_ls_R_factor_all 0.0442
_refine_ls_R_factor_gt 0.0326
_refine_ls_shift/su_max 0.001
_refine_ls_shift/su_mean 0.000
_refine_ls_structure_factor_coef Fsqd
_refine_ls_weighting_details 'calc w=1/[\s^2^(Fo^2^)+(0.0222P)^2^+1.7488P] where P=(Fo^2^+2Fc^2^)/3'
_refine_ls_weighting_scheme calc
_refine_ls_wR_factor_gt 0.0640
_refine_ls_wR_factor_ref 0.0697
_reflns_number_gt 4132
_reflns_number_total 5206
_reflns_threshold_expression >2sigma(I)
_cod_data_source_file jp0556106si20060207_063811.cif
_cod_data_source_block x=0.41_at_273_K
_cod_depositor_comments
;
The following automatic conversions were performed:

'_symmetry_cell_setting' value 'Monoclinic' changed to 'monoclinic'
according to /home/saulius/struct/CIF-dictionaries/cif_core.dic
dictionary named 'cif_core.dic' version 2.4.1 from 2010-06-29.

Automatic conversion script
Id: cif_fix_values 1715 2011-07-08 13:25:40Z adriana 
;
_cod_original_sg_symbol_H-M P2(1)/c
_cod_database_code 1505714

loop_
_symmetry_equiv_pos_as_xyz
'x, y, z'
'-x, y+1/2, -z+1/2'
'-x, -y, -z'
'x, -y-1/2, z-1/2'

loop_
_atom_site_label
_atom_site_type_symbol
_atom_site_fract_x
_atom_site_fract_y
_atom_site_fract_z
_atom_site_U_iso_or_equiv
_atom_site_adp_type
_atom_site_occupancy
_atom_site_symmetry_multiplicity
_atom_site_calc_flag
_atom_site_refinement_flags
Au1 Au 0.768048(17) 0.274392(7) 0.04966(3) 0.04045(8) Uani 0.4111(10) 1 d P
Ni1 Ni 0.768048(17) 0.274392(7) 0.04966(3) 0.04045(8) Uani 0.5889(10) 1 d P
S1 S 0.62704(7) 0.22124(3) -0.05631(13) 0.0493(2) Uani 1 1 d .
S2 S 0.88674(7) 0.21060(3) 0.13675(13) 0.0518(2) Uani 1 1 d .
S3 S 0.65542(7) 0.33900(3) -0.04861(12) 0.0523(2) Uani 1 1 d .
S4 S 0.91288(7) 0.32411(4) 0.15953(13) 0.0560(2) Uani 1 1 d .
O1 O 0.1682(3) 0.16511(11) -0.0137(6) 0.1151(13) Uani 1 1 d .
O2 O 0.3466(3) 0.16257(11) 0.0603(6) 0.1081(12) Uani 1 1 d .
N1 N 0.5639(3) 0.08712(12) -0.1286(5) 0.0731(9) Uani 1 1 d .
N2 N 0.9053(3) 0.07365(12) 0.1161(5) 0.0711(9) Uani 1 1 d .
N3 N 0.6665(3) 0.47553(12) -0.1163(5) 0.0758(10) Uani 1 1 d .
N4 N 1.0073(3) 0.45233(13) 0.1556(5) 0.0803(10) Uani 1 1 d .
N5 N 0.2770(2) 0.42612(9) -0.1126(4) 0.0487(7) Uani 1 1 d .
N6 N 0.2595(3) 0.18516(12) 0.0249(4) 0.0669(9) Uani 1 1 d .
C1 C 0.6224(3) 0.12028(13) -0.0778(5) 0.0528(8) Uani 1 1 d .
C2 C 0.6914(3) 0.16336(11) -0.0193(4) 0.0443(7) Uani 1 1 d .
C3 C 0.8026(3) 0.15893(11) 0.0632(4) 0.0447(7) Uani 1 1 d .
C4 C 0.8587(3) 0.11090(13) 0.0916(5) 0.0516(8) Uani 1 1 d .
C5 C 0.7040(3) 0.43755(14) -0.0619(5) 0.0560(9) Uani 1 1 d .
C6 C 0.7483(3) 0.38912(12) -0.0002(4) 0.0484(8) Uani 1 1 d .
C7 C 0.8591(3) 0.38251(13) 0.0893(4) 0.0498(8) Uani 1 1 d .
C8 C 0.9381(3) 0.42294(14) 0.1241(5) 0.0587(9) Uani 1 1 d .
C9 C 0.3754(3) 0.43420(14) -0.1600(6) 0.0654(10) Uani 1 1 d .
H9A H 0.4424 0.4234 -0.0802 0.079 Uiso 1 1 calc R
C10 C 0.3776(4) 0.45821(16) -0.3249(7) 0.0818(13) Uani 1 1 d .
H10A H 0.4461 0.4641 -0.3579 0.098 Uiso 1 1 calc R
C11 C 0.2785(5) 0.47364(15) -0.4423(6) 0.0818(14) Uani 1 1 d .
H11A H 0.2789 0.4897 -0.5565 0.098 Uiso 1 1 calc R
C12 C 0.1787(4) 0.46519(15) -0.3896(6) 0.0765(12) Uani 1 1 d .
H12A H 0.1107 0.4757 -0.4671 0.092 Uiso 1 1 calc R
C13 C 0.1799(3) 0.44140(13) -0.2239(6) 0.0619(10) Uani 1 1 d .
H13A H 0.1123 0.4357 -0.1873 0.074 Uiso 1 1 calc R
C14 C 0.2758(3) 0.40010(13) 0.0689(5) 0.0558(9) Uani 1 1 d .
H14A H 0.2105 0.4113 0.1141 0.067 Uiso 1 1 calc R
H14B H 0.3430 0.4094 0.1634 0.067 Uiso 1 1 calc R
C15 C 0.2717(3) 0.34356(12) 0.0476(4) 0.0449(7) Uani 1 1 d .
C16 C 0.3687(3) 0.31542(13) 0.0914(5) 0.0575(9) Uani 1 1 d .
H16A H 0.4381 0.3316 0.1287 0.069 Uiso 1 1 calc R
C17 C 0.3652(3) 0.26365(13) 0.0812(5) 0.0580(9) Uani 1 1 d .
H17A H 0.4314 0.2448 0.1101 0.070 Uiso 1 1 calc R
C18 C 0.2629(3) 0.24085(12) 0.0280(4) 0.0472(8) Uani 1 1 d .
C19 C 0.1651(3) 0.26721(14) -0.0196(6) 0.0627(10) Uani 1 1 d .
H19A H 0.0962 0.2507 -0.0581 0.075 Uiso 1 1 calc R
C20 C 0.1701(3) 0.31901(14) -0.0097(6) 0.0616(10) Uani 1 1 d .
H20A H 0.1037 0.3376 -0.0423 0.074 Uiso 1 1 calc R

loop_
_atom_site_aniso_label
_atom_site_aniso_U_11
_atom_site_aniso_U_22
_atom_site_aniso_U_33
_atom_site_aniso_U_23
_atom_site_aniso_U_13
_atom_site_aniso_U_12
Au1 0.03921(12) 0.03712(11) 0.04399(12) -0.00375(9) 0.00730(9) 0.00085(8)
Ni1 0.03921(12) 0.03712(11) 0.04399(12) -0.00375(9) 0.00730(9) 0.00085(8)
S1 0.0420(4) 0.0435(4) 0.0583(5) -0.0021(4) 0.0034(4) 0.0044(3)
S2 0.0432(4) 0.0503(5) 0.0574(5) -0.0044(4) 0.0020(4) 0.0017(4)
S3 0.0462(5) 0.0512(5) 0.0588(5) -0.0043(4) 0.0103(4) -0.0026(4)
S4 0.0447(5) 0.0595(5) 0.0605(5) -0.0003(4) 0.0048(4) 0.0018(4)
O1 0.106(3) 0.0565(19) 0.163(3) 0.009(2) -0.010(2) -0.0226(18)
O2 0.111(3) 0.0561(18) 0.150(3) 0.0172(19) 0.015(2) 0.0226(18)
N1 0.063(2) 0.0491(18) 0.101(3) 0.0014(17) 0.0070(19) -0.0056(16)
N2 0.072(2) 0.0529(18) 0.083(2) 0.0048(16) 0.0073(18) 0.0141(16)
N3 0.084(2) 0.053(2) 0.086(2) -0.0004(17) 0.009(2) 0.0044(17)
N4 0.078(2) 0.072(2) 0.082(2) 0.0004(19) 0.0022(19) -0.0227(19)
N5 0.0462(15) 0.0377(14) 0.0590(17) -0.0051(12) 0.0053(14) -0.0004(11)
N6 0.087(2) 0.0492(18) 0.0594(19) 0.0090(15) 0.0061(18) -0.0001(18)
C1 0.0495(19) 0.0471(19) 0.061(2) 0.0051(16) 0.0098(17) 0.0033(16)
C2 0.0475(17) 0.0400(16) 0.0445(17) 0.0013(13) 0.0089(14) -0.0006(14)
C3 0.0520(18) 0.0411(16) 0.0418(16) 0.0008(13) 0.0125(15) 0.0031(14)
C4 0.0479(19) 0.051(2) 0.054(2) 0.0017(16) 0.0078(16) 0.0022(16)
C5 0.061(2) 0.051(2) 0.057(2) -0.0053(17) 0.0137(18) 0.0009(17)
C6 0.0521(19) 0.0498(18) 0.0451(18) -0.0039(14) 0.0150(15) -0.0018(15)
C7 0.0524(19) 0.0541(19) 0.0441(17) -0.0085(15) 0.0132(15) -0.0051(15)
C8 0.058(2) 0.060(2) 0.056(2) -0.0051(17) 0.0085(18) -0.0079(18)
C9 0.052(2) 0.056(2) 0.091(3) 0.006(2) 0.022(2) 0.0059(17)
C10 0.091(3) 0.061(3) 0.107(4) 0.012(2) 0.052(3) 0.002(2)
C11 0.137(5) 0.047(2) 0.061(2) 0.0049(19) 0.021(3) -0.003(3)
C12 0.085(3) 0.058(2) 0.074(3) 0.013(2) -0.007(2) -0.006(2)
C13 0.051(2) 0.051(2) 0.077(3) 0.0045(18) 0.0024(19) -0.0038(16)
C14 0.060(2) 0.054(2) 0.051(2) -0.0032(16) 0.0096(17) 0.0045(17)
C15 0.0430(17) 0.0501(17) 0.0418(16) 0.0024(14) 0.0102(14) 0.0003(14)
C16 0.0361(17) 0.057(2) 0.074(2) 0.0009(18) 0.0017(17) -0.0018(15)
C17 0.0463(19) 0.056(2) 0.068(2) 0.0051(17) 0.0058(18) 0.0099(16)
C18 0.055(2) 0.0470(17) 0.0395(17) 0.0044(13) 0.0101(15) -0.0021(15)
C19 0.0392(18) 0.059(2) 0.082(3) 0.0098(19) -0.0015(18) -0.0080(16)
C20 0.0355(17) 0.058(2) 0.088(3) 0.0118(19) 0.0082(18) 0.0057(15)

loop_
_atom_type_symbol
_atom_type_description
_atom_type_scat_dispersion_real
_atom_type_scat_dispersion_imag
_atom_type_scat_source
C C 0.0033 0.0016 'International Tables Vol C Tables 4.2.6.8 and 6.1.1.4'
H H 0.0000 0.0000 'International Tables Vol C Tables 4.2.6.8 and 6.1.1.4'
N N 0.0061 0.0033 'International Tables Vol C Tables 4.2.6.8 and 6.1.1.4'
O O 0.0106 0.0060 'International Tables Vol C Tables 4.2.6.8 and 6.1.1.4'
S S 0.1246 0.1234 'International Tables Vol C Tables 4.2.6.8 and 6.1.1.4'
Au Au -2.0133 8.8022 'International Tables Vol C Tables 4.2.6.8 and 6.1.1.4'
Ni Ni 0.3393 1.1124 'International Tables Vol C Tables 4.2.6.8 and 6.1.1.4'

loop_
_geom_angle_atom_site_label_1
_geom_angle_atom_site_label_2
_geom_angle_atom_site_label_3
_geom_angle
S4 Au1 S3 92.08(4)
S4 Au1 S1 177.36(3)
S3 Au1 S1 90.55(4)
S4 Au1 S2 86.60(4)
S3 Au1 S2 176.83(4)
S1 Au1 S2 90.77(4)
C2 S1 Au1 103.12(11)
C3 S2 Au1 102.61(11)
C6 S3 Au1 101.83(12)
C7 S4 Au1 102.49(12)
C13 N5 C9 121.2(3)
C13 N5 C14 119.4(3)
C9 N5 C14 119.4(3)
O2 N6 O1 123.5(4)
O2 N6 C18 118.6(4)
O1 N6 C18 117.8(3)
N1 C1 C2 177.2(4)
C3 C2 C1 121.5(3)
C3 C2 S1 121.4(2)
C1 C2 S1 117.1(2)
C2 C3 C4 122.3(3)
C2 C3 S2 122.1(2)
C4 C3 S2 115.7(2)
N2 C4 C3 178.3(4)
N3 C5 C6 177.8(4)
C7 C6 C5 121.7(3)
C7 C6 S3 121.6(3)
C5 C6 S3 116.7(3)
C6 C7 C8 122.6(3)
C6 C7 S4 121.7(3)
C8 C7 S4 115.7(3)
N4 C8 C7 174.7(4)
N5 C9 C10 120.0(4)
C9 C10 C11 119.6(4)
C10 C11 C12 119.2(4)
C13 C12 C11 119.4(4)
N5 C13 C12 120.5(4)
N5 C14 C15 112.3(3)
C16 C15 C20 118.5(3)
C16 C15 C14 120.8(3)
C20 C15 C14 120.6(3)
C15 C16 C17 121.2(3)
C18 C17 C16 118.4(3)
C19 C18 C17 122.4(3)
C19 C18 N6 119.5(3)
C17 C18 N6 118.1(3)
C18 C19 C20 118.5(3)
C15 C20 C19 121.0(3)

loop_
_geom_bond_atom_site_label_1
_geom_bond_atom_site_label_2
_geom_bond_distance
Au1 S4 2.1989(10)
Au1 S3 2.2087(10)
Au1 S1 2.2174(9)
Au1 S2 2.2209(9)
S1 C2 1.718(3)
S2 C3 1.722(3)
S3 C6 1.728(3)
S4 C7 1.714(4)
O1 N6 1.205(4)
O2 N6 1.192(4)
N1 C1 1.139(4)
N2 C4 1.133(4)
N3 C5 1.139(4)
N4 C8 1.132(4)
N5 C13 1.331(4)
N5 C9 1.334(4)
N5 C14 1.486(4)
N6 C18 1.479(4)
C1 C2 1.424(5)
C2 C3 1.352(4)
C3 C4 1.439(4)
C5 C6 1.426(5)
C6 C7 1.367(5)
C7 C8 1.424(5)
C9 C10 1.358(6)
C10 C11 1.369(6)
C11 C12 1.370(6)
C12 C13 1.352(5)
C14 C15 1.509(5)
C15 C16 1.370(4)
C15 C20 1.374(4)
C16 C17 1.377(5)
C17 C18 1.357(5)
C18 C19 1.355(5)
C19 C20 1.378(5)
